data_2230477
loop_
_publ_author_name
'Ge, Guo-Di'
'Shen, Jin-Bei'
'Zhao, Guo-Liang'

_publ_section_title
;
 Tris[6-methoxy-2-(phenyliminiomethyl)phenolato]-\k^4^<i>O</i>,<i>O</i>';\k<i>O</i>^1^-tris(thiocyanato-\k<i>N</i>)samarium(III)
;
_journal_coeditor_code SJ5128
_journal_issue 6
_journal_name_full 'Acta Crystallographica Section E'
_journal_page_first m706
_journal_page_last m707
_journal_paper_doi 10.1107/S1600536811016205
_journal_volume 67
_journal_year 2011
_chemical_formula_iupac '[Sm (N C S)3 (C14 H13 N O2)3]'
_chemical_formula_moiety 'C45 H39 N6 O6 S3 Sm'
_chemical_formula_sum 'C45 H39 N6 O6 S3 Sm'
_chemical_formula_weight 1006.35
_chemical_name_systematic
;
Tris[6-methoxy-2-(phenyliminiomethyl)phenolato]-
\k^4^<i>O</i>,<i>O</i>';\k<i>O</i>^1^-tris(thiocyanato-\k<i>N</i>)samarium(III)
;
_space_group_IT_number 61
_symmetry_cell_setting orthorhombic
_symmetry_space_group_name_Hall '-P 2ac 2ab'
_symmetry_space_group_name_H-M 'P b c a'
_atom_sites_solution_hydrogens geom
_atom_sites_solution_primary direct
_atom_sites_solution_secondary difmap
_audit_creation_method SHELXL-97
_cell_angle_alpha 90.00
_cell_angle_beta 90.00
_cell_angle_gamma 90.00
_cell_formula_units_Z 8
_cell_length_a 19.5821(13)
_cell_length_b 20.3531(14)
_cell_length_c 22.4764(16)
_cell_measurement_reflns_used 8408
_cell_measurement_temperature 296(2)
_cell_measurement_theta_max 27.43
_cell_measurement_theta_min 1.70
_cell_volume 8958.1(11)
_computing_cell_refinement 'SAINT (Bruker, 2006)'
_computing_data_collection 'APEX2 (Bruker, 2006)'
_computing_data_reduction 'SAINT (Bruker, 2006)'
_computing_molecular_graphics 'SHELXTL (Sheldrick, 2008)'
_computing_publication_material 'SHELXL97 (Sheldrick, 2008)'
_computing_structure_refinement 'SHELXL97 (Sheldrick, 2008)'
_computing_structure_solution 'SHELXS97 (Sheldrick, 2008)'
_diffrn_ambient_temperature 296(2)
_diffrn_measured_fraction_theta_full 0.997
_diffrn_measured_fraction_theta_max 0.997
_diffrn_measurement_device_type 'Bruker APEXII CCD'
_diffrn_measurement_method '\f and \w'
_diffrn_radiation_monochromator graphite
_diffrn_radiation_source 'fine-focus sealed tube'
_diffrn_radiation_type MoK\a
_diffrn_radiation_wavelength 0.71073
_diffrn_reflns_av_R_equivalents 0.0463
_diffrn_reflns_av_sigmaI/netI 0.0650
_diffrn_reflns_limit_h_max 17
_diffrn_reflns_limit_h_min -25
_diffrn_reflns_limit_k_max 26
_diffrn_reflns_limit_k_min -17
_diffrn_reflns_limit_l_max 19
_diffrn_reflns_limit_l_min -29
_diffrn_reflns_number 44977
_diffrn_reflns_theta_full 27.43
_diffrn_reflns_theta_max 27.43
_diffrn_reflns_theta_min 1.70
_diffrn_standards_number 0
_exptl_absorpt_coefficient_mu 1.505
_exptl_absorpt_correction_T_max 0.879
_exptl_absorpt_correction_T_min 0.820
_exptl_absorpt_correction_type multi-scan
_exptl_absorpt_process_details '(SADABS; Sheldrick, 1996)'
_exptl_crystal_colour red
_exptl_crystal_density_diffrn 1.492
_exptl_crystal_density_method 'not measured'
_exptl_crystal_description block
_exptl_crystal_F_000 4072
_exptl_crystal_size_max 0.192
_exptl_crystal_size_mid 0.110
_exptl_crystal_size_min 0.086
_refine_diff_density_max 0.599
_refine_diff_density_min -0.479
_refine_ls_extinction_method none
_refine_ls_goodness_of_fit_ref 0.992
_refine_ls_hydrogen_treatment constr
_refine_ls_matrix_type full
_refine_ls_number_parameters 562
_refine_ls_number_reflns 10202
_refine_ls_number_restraints 0
_refine_ls_restrained_S_all 0.992
_refine_ls_R_factor_all 0.0918
_refine_ls_R_factor_gt 0.0395
_refine_ls_shift/su_max 0.002
_refine_ls_shift/su_mean 0.000
_refine_ls_structure_factor_coef Fsqd
_refine_ls_weighting_details 'calc w=1/[\s^2^(Fo^2^)+(0.0276P)^2^P] where P=(Fo^2^+2Fc^2^)/3'
_refine_ls_weighting_scheme calc
_refine_ls_wR_factor_gt 0.0646
_refine_ls_wR_factor_ref 0.0771
_reflns_number_gt 5925
_reflns_number_total 10202
_reflns_threshold_expression I>2\s(I)
_cod_data_source_file sj5128.cif
_cod_data_source_block I
_cod_database_code 2230477
_cod_database_fobs_code 2230477

loop_
_symmetry_equiv_pos_as_xyz
'x, y, z'
'-x+1/2, -y, z+1/2'
'-x, y+1/2, -z+1/2'
'x+1/2, -y+1/2, -z'
'-x, -y, -z'
'x-1/2, y, -z-1/2'
'x, -y-1/2, z-1/2'
'-x-1/2, y-1/2, z'

loop_
_atom_site_type_symbol
_atom_site_label
_atom_site_fract_x
_atom_site_fract_y
_atom_site_fract_z
_atom_site_U_iso_or_equiv
_atom_site_adp_type
_atom_site_calc_flag
_atom_site_refinement_flags
_atom_site_occupancy
_atom_site_symmetry_multiplicity
_atom_site_disorder_assembly
_atom_site_disorder_group
Sm Sm1 0.386756(8) 0.065497(8) 0.674038(7) 0.04009(7) Uani d . 1 1 . .
C C1 0.38840(17) -0.1108(2) 0.69993(17) 0.0559(10) Uani d . 1 1 . .
C C2 0.38077(16) 0.18885(17) 0.55898(17) 0.0472(9) Uani d . 1 1 . .
C C3 0.2424(2) 0.01245(19) 0.58901(18) 0.0649(12) Uani d . 1 1 . .
C C4 0.23106(19) 0.17975(19) 0.67437(17) 0.0808(13) Uani d . 1 1 . .
H H4A 0.1855 0.1693 0.6869 0.121 Uiso calc R 1 1 . .
H H4B 0.2365 0.1684 0.6332 0.121 Uiso calc R 1 1 . .
H H4C 0.2391 0.2259 0.6795 0.121 Uiso calc R 1 1 . .
C C5 0.27647(16) 0.14943(18) 0.77058(17) 0.0470(9) Uani d . 1 1 . .
C C6 0.24777(16) 0.20102(18) 0.8016(2) 0.0601(11) Uani d . 1 1 . .
H H6 0.2249 0.2343 0.7815 0.072 Uiso calc R 1 1 . .
C C7 0.25349(19) 0.2027(2) 0.8639(2) 0.0636(12) Uani d . 1 1 . .
H H7 0.2345 0.2376 0.8849 0.076 Uiso calc R 1 1 . .
C C8 0.28607(19) 0.1547(2) 0.89360(19) 0.0645(11) Uani d . 1 1 . .
H H8 0.2898 0.1571 0.9348 0.077 Uiso calc R 1 1 . .
C C9 0.31460(17) 0.10066(19) 0.86309(17) 0.0494(9) Uani d . 1 1 . .
C C10 0.30971(15) 0.09743(18) 0.80081(17) 0.0435(9) Uani d . 1 1 . .
C C11 0.35044(19) 0.0510(2) 0.89350(18) 0.0596(11) Uani d . 1 1 . .
H H11 0.3550 0.0546 0.9346 0.072 Uiso calc R 1 1 . .
C C12 0.4210(2) -0.0509(2) 0.8890(2) 0.0647(11) Uani d . 1 1 . .
C C13 0.4511(2) -0.0488(2) 0.9441(2) 0.0906(14) Uani d . 1 1 . .
H H13 0.4418 -0.0149 0.9706 0.109 Uiso calc R 1 1 . .
C C14 0.4343(3) -0.1015(3) 0.8512(2) 0.0960(15) Uani d . 1 1 . .
H H14 0.4125 -0.1034 0.8144 0.115 Uiso calc R 1 1 . .
C C18 0.5674(2) 0.16708(17) 0.65924(17) 0.0792(13) Uani d . 1 1 . .
H H18A 0.5378 0.1974 0.6794 0.119 Uiso calc R 1 1 . .
H H18B 0.5886 0.1887 0.6261 0.119 Uiso calc R 1 1 . .
H H18C 0.6019 0.1518 0.6863 0.119 Uiso calc R 1 1 . .
C C19 0.56142(17) 0.06593(17) 0.60434(15) 0.0441(8) Uani d . 1 1 . .
C C20 0.62817(16) 0.06757(17) 0.58762(16) 0.0523(10) Uani d . 1 1 . .
H H20 0.6559 0.1021 0.5998 0.063 Uiso calc R 1 1 . .
C C21 0.65513(17) 0.01726(19) 0.55211(16) 0.0569(10) Uani d . 1 1 . .
H H21 0.7006 0.0190 0.5402 0.068 Uiso calc R 1 1 . .
C C22 0.61540(16) -0.03382(19) 0.53513(16) 0.0523(9) Uani d . 1 1 . .
H H22 0.6336 -0.0670 0.5115 0.063 Uiso calc R 1 1 . .
C C23 0.54599(16) -0.03695(17) 0.55328(14) 0.0414(8) Uani d . 1 1 . .
C C24 0.51804(16) 0.01387(17) 0.58791(15) 0.0428(9) Uani d . 1 1 . .
C C25 0.50616(16) -0.09166(17) 0.53564(14) 0.0452(9) Uani d . 1 1 . .
H H25 0.5263 -0.1231 0.5113 0.054 Uiso calc R 1 1 . .
C C26 0.53626(17) -0.02210(17) 0.73674(17) 0.0710(12) Uani d . 1 1 . .
H H26A 0.5346 -0.0500 0.7712 0.106 Uiso calc R 1 1 . .
H H26B 0.5818 -0.0055 0.7318 0.106 Uiso calc R 1 1 . .
H H26C 0.5234 -0.0469 0.7021 0.106 Uiso calc R 1 1 . .
C C27 0.50429(16) 0.07603(17) 0.78924(16) 0.0442(9) Uani d . 1 1 . .
C C28 0.47831(17) 0.18348(17) 0.82938(16) 0.0473(9) Uani d . 1 1 . .
C C29 0.54684(18) 0.06406(19) 0.83630(17) 0.0602(11) Uani d . 1 1 . .
H H29 0.5698 0.0242 0.8388 0.072 Uiso calc R 1 1 . .
C C30 0.5558(2) 0.1110(2) 0.88003(18) 0.0734(12) Uani d . 1 1 . .
H H30 0.5852 0.1025 0.9116 0.088 Uiso calc R 1 1 . .
C C31 0.5223(2) 0.1691(2) 0.87766(17) 0.0712(12) Uani d . 1 1 . .
H H31 0.5282 0.1998 0.9079 0.085 Uiso calc R 1 1 . .
C C32 0.46979(15) 0.13687(17) 0.78335(15) 0.0408(8) Uani d . 1 1 . .
C C33 0.44407(19) 0.24441(18) 0.82642(17) 0.0592(10) Uani d . 1 1 . .
H H33 0.4499 0.2740 0.8575 0.071 Uiso calc R 1 1 . .
C C34 0.36501(17) 0.31872(19) 0.7765(2) 0.0561(10) Uani d . 1 1 . .
C C35 0.3451(2) 0.3563(2) 0.8245(2) 0.0721(12) Uani d . 1 1 . .
H H35 0.3588 0.3453 0.8628 0.086 Uiso calc R 1 1 . .
C C36 0.34359(19) 0.33435(19) 0.7203(2) 0.0698(12) Uani d . 1 1 . .
H H36 0.3575 0.3089 0.6881 0.084 Uiso calc R 1 1 . .
C C37 0.3013(2) 0.3878(2) 0.7112(2) 0.0921(15) Uani d . 1 1 . .
H H37 0.2855 0.3977 0.6732 0.111 Uiso calc R 1 1 . .
C C38 0.39794(16) -0.15331(17) 0.53783(14) 0.0436(9) Uani d . 1 1 . .
C C39 0.41983(17) -0.20829(17) 0.50737(15) 0.0523(10) Uani d . 1 1 . .
H H39 0.4647 -0.2117 0.4942 0.063 Uiso calc R 1 1 . .
C C40 0.33179(17) -0.14836(18) 0.55728(15) 0.0553(10) Uani d . 1 1 . .
H H40 0.3175 -0.1110 0.5777 0.066 Uiso calc R 1 1 . .
C C41 0.2829(2) 0.4263(2) 0.7592(3) 0.0990(19) Uani d . 1 1 . .
H H41 0.2557 0.4632 0.7535 0.119 Uiso calc R 1 1 . .
C C42 0.3046(2) 0.4104(2) 0.8146(3) 0.0956(17) Uani d . 1 1 . .
H H42 0.2919 0.4366 0.8466 0.115 Uiso calc R 1 1 . .
C C43 0.28665(18) -0.1986(2) 0.54662(17) 0.0650(11) Uani d . 1 1 . .
H H43 0.2418 -0.1955 0.5599 0.078 Uiso calc R 1 1 . .
C C44 0.3076(2) -0.2534(2) 0.51645(17) 0.0627(11) Uani d . 1 1 . .
H H44 0.2771 -0.2875 0.5093 0.075 Uiso calc R 1 1 . .
C C45 0.37362(19) -0.25807(18) 0.49683(17) 0.0619(11) Uani d . 1 1 . .
H H45 0.3875 -0.2953 0.4761 0.074 Uiso calc R 1 1 . .
N N1 0.37935(14) -0.05526(14) 0.69309(14) 0.0592(9) Uani d . 1 1 . .
N N2 0.38159(15) 0.15884(15) 0.60278(15) 0.0626(9) Uani d . 1 1 . .
N N3 0.28872(16) 0.03283(15) 0.61340(14) 0.0638(9) Uani d . 1 1 A .
N N4 0.37735(15) 0.00056(16) 0.86737(14) 0.0589(9) Uani d . 1 1 . .
H H4N 0.3672 -0.0028 0.8303 0.071 Uiso calc R 1 1 . .
N N5 0.40494(13) 0.26107(13) 0.78251(13) 0.0496(8) Uani d . 1 1 . .
H H5N 0.4029 0.2337 0.7534 0.059 Uiso calc R 1 1 . .
N N6 0.44248(13) -0.10033(13) 0.55171(11) 0.0451(7) Uani d . 1 1 . .
H H6N 0.4253 -0.0699 0.5736 0.054 Uiso calc R 1 1 . .
O O1 0.33589(11) 0.04926(10) 0.76964(9) 0.0477(6) Uani d . 1 1 . .
O O2 0.27958(11) 0.14291(12) 0.70981(11) 0.0606(7) Uani d . 1 1 . .
O O3 0.52826(11) 0.11233(12) 0.63829(11) 0.0593(7) Uani d . 1 1 . .
O O4 0.45412(10) 0.01339(10) 0.60439(10) 0.0506(6) Uani d . 1 1 . .
O O5 0.48975(11) 0.03197(11) 0.74444(11) 0.0536(6) Uani d . 1 1 . .
O O6 0.43125(10) 0.14810(9) 0.73654(9) 0.0413(5) Uani d . 1 1 . .
S S1 0.40327(6) -0.18882(5) 0.70832(6) 0.0935(4) Uani d . 1 1 . .
S S2 0.37988(5) 0.23007(5) 0.49660(5) 0.0640(3) Uani d . 1 1 . .
S S3 0.17603(7) -0.02499(10) 0.55935(7) 0.0962(5) Uani d P 0.85 1 A 1
S S3' 0.1863(4) 0.0303(5) 0.5308(4) 0.081(3) Uani d P 0.15 1 A 2
C C17 0.4967(3) -0.0997(3) 0.9590(3) 0.1057(18) Uani d . 1 1 . .
H H17 0.5171 -0.0999 0.9963 0.127 Uiso calc R 1 1 . .
C C16 0.5111(3) -0.1476(3) 0.9205(3) 0.112(2) Uani d . 1 1 . .
H H16 0.5428 -0.1797 0.9305 0.134 Uiso calc R 1 1 . .
C C15 0.4796(3) -0.1498(3) 0.8670(3) 0.118(2) Uani d . 1 1 . .
H H15 0.4888 -0.1841 0.8409 0.142 Uiso calc R 1 1 . .

loop_
_atom_site_aniso_label
_atom_site_aniso_U_11
_atom_site_aniso_U_22
_atom_site_aniso_U_33
_atom_site_aniso_U_12
_atom_site_aniso_U_13
_atom_site_aniso_U_23
Sm1 0.04677(11) 0.04036(12) 0.03315(11) 0.00306(9) 0.00068(9) -0.00664(9)
C1 0.057(2) 0.057(3) 0.054(3) 0.002(2) -0.001(2) -0.011(2)
C2 0.043(2) 0.048(2) 0.051(3) 0.0075(18) 0.0031(19) -0.010(2)
C3 0.057(3) 0.077(3) 0.060(3) 0.015(2) -0.004(2) -0.023(2)
C4 0.072(3) 0.094(3) 0.077(3) 0.024(3) -0.020(2) 0.003(3)
C5 0.040(2) 0.053(2) 0.048(3) -0.0033(19) 0.0100(18) -0.006(2)
C6 0.048(2) 0.056(3) 0.076(3) 0.000(2) 0.018(2) -0.005(2)
C7 0.060(3) 0.059(3) 0.072(4) -0.008(2) 0.030(2) -0.026(3)
C8 0.060(3) 0.078(3) 0.055(3) -0.016(2) 0.015(2) -0.022(3)
C9 0.050(2) 0.058(3) 0.041(3) -0.006(2) 0.0101(19) -0.004(2)
C10 0.040(2) 0.047(2) 0.044(2) -0.0097(18) 0.0076(17) -0.009(2)
C11 0.060(2) 0.075(3) 0.043(3) -0.012(2) 0.010(2) -0.007(2)
C12 0.069(3) 0.078(3) 0.048(3) -0.009(3) 0.000(2) 0.021(3)
C13 0.086(3) 0.117(4) 0.069(4) -0.003(3) -0.008(3) 0.006(3)
C14 0.144(5) 0.076(4) 0.069(4) 0.017(4) -0.001(3) 0.001(3)
C18 0.099(3) 0.056(3) 0.083(3) -0.028(2) 0.024(3) -0.019(2)
C19 0.049(2) 0.045(2) 0.038(2) 0.001(2) -0.0007(17) -0.0071(19)
C20 0.045(2) 0.061(3) 0.051(3) -0.0131(19) -0.0001(17) -0.005(2)
C21 0.039(2) 0.071(3) 0.061(3) -0.003(2) 0.0064(19) -0.002(2)
C22 0.044(2) 0.057(2) 0.056(3) 0.003(2) 0.0033(19) -0.008(2)
C23 0.0390(19) 0.049(2) 0.036(2) -0.0021(18) 0.0006(16) -0.0018(19)
C24 0.042(2) 0.051(2) 0.035(2) -0.0018(19) 0.0049(17) -0.0018(19)
C25 0.045(2) 0.050(2) 0.040(2) 0.0088(19) 0.0064(17) -0.0029(19)
C26 0.072(3) 0.064(3) 0.077(3) 0.028(2) 0.001(2) 0.000(2)
C27 0.0412(19) 0.050(2) 0.042(2) 0.0030(18) 0.0001(17) 0.003(2)
C28 0.055(2) 0.046(2) 0.041(2) -0.0047(19) -0.0063(19) 0.000(2)
C29 0.057(2) 0.064(3) 0.060(3) 0.000(2) -0.012(2) 0.009(2)
C30 0.079(3) 0.082(3) 0.059(3) 0.002(3) -0.029(2) 0.009(3)
C31 0.093(3) 0.074(3) 0.046(3) -0.003(3) -0.029(2) -0.013(2)
C32 0.0366(19) 0.046(2) 0.039(2) -0.0080(17) 0.0003(17) 0.0024(19)
C33 0.069(3) 0.055(3) 0.053(3) -0.008(2) -0.008(2) -0.008(2)
C34 0.051(2) 0.041(2) 0.076(3) -0.0066(19) -0.003(2) -0.007(2)
C35 0.072(3) 0.057(3) 0.087(3) 0.007(2) -0.001(2) -0.024(3)
C36 0.067(3) 0.062(3) 0.080(4) 0.010(2) -0.008(3) -0.006(3)
C37 0.083(3) 0.079(4) 0.115(5) 0.011(3) -0.036(3) 0.000(3)
C38 0.044(2) 0.048(2) 0.038(2) -0.0058(18) -0.0022(16) -0.0033(18)
C39 0.049(2) 0.048(2) 0.060(3) -0.0038(19) -0.0063(19) -0.006(2)
C40 0.048(2) 0.063(3) 0.055(3) -0.005(2) 0.0050(19) -0.011(2)
C41 0.067(3) 0.061(3) 0.169(6) 0.012(2) -0.027(4) -0.024(4)
C42 0.073(3) 0.071(4) 0.142(6) 0.006(3) -0.005(3) -0.044(4)
C43 0.049(2) 0.084(3) 0.062(3) -0.014(2) 0.003(2) -0.006(3)
C44 0.062(3) 0.067(3) 0.059(3) -0.017(2) -0.019(2) 0.003(2)
C45 0.067(3) 0.049(3) 0.069(3) -0.001(2) -0.009(2) -0.007(2)
N1 0.069(2) 0.046(2) 0.063(2) 0.0055(17) 0.0125(16) -0.0055(17)
N2 0.070(2) 0.066(2) 0.052(2) 0.0013(17) -0.0009(18) 0.0064(19)
N3 0.063(2) 0.069(2) 0.059(2) -0.0020(19) -0.0075(18) -0.0119(19)
N4 0.067(2) 0.070(2) 0.040(2) -0.0049(19) 0.0010(17) 0.0039(19)
N5 0.0502(18) 0.0411(19) 0.057(2) -0.0014(15) -0.0027(16) -0.0063(16)
N6 0.0447(16) 0.0482(18) 0.0425(19) -0.0017(15) 0.0058(14) -0.0098(15)
O1 0.0552(14) 0.0450(14) 0.0430(15) -0.0002(12) 0.0069(12) -0.0081(12)
O2 0.0634(16) 0.0774(18) 0.0409(17) 0.0180(14) -0.0021(13) -0.0037(14)
O3 0.0580(15) 0.0552(16) 0.0645(18) -0.0069(14) 0.0082(13) -0.0191(14)
O4 0.0408(13) 0.0598(16) 0.0513(16) -0.0045(12) 0.0109(11) -0.0150(13)
O5 0.0544(14) 0.0504(15) 0.0559(17) 0.0158(13) -0.0083(13) -0.0085(14)
O6 0.0449(13) 0.0418(13) 0.0371(14) 0.0018(11) -0.0036(11) -0.0021(12)
S1 0.1156(10) 0.0449(7) 0.1200(11) 0.0103(6) -0.0151(8) -0.0014(7)
S2 0.0645(6) 0.0674(7) 0.0601(7) 0.0146(5) 0.0041(5) 0.0142(6)
S3 0.0590(9) 0.1447(15) 0.0849(13) 0.0049(11) -0.0177(8) -0.0495(12)
S3' 0.057(5) 0.120(7) 0.067(6) 0.022(5) -0.031(4) -0.042(6)
C17 0.088(4) 0.134(5) 0.095(5) 0.009(4) -0.019(3) 0.049(4)
C16 0.113(4) 0.103(5) 0.120(6) 0.024(4) 0.029(4) 0.049(4)
C15 0.163(6) 0.088(4) 0.104(5) 0.037(4) 0.006(4) 0.025(4)

loop_
_atom_type_symbol
_atom_type_description
_atom_type_scat_dispersion_real
_atom_type_scat_dispersion_imag
_atom_type_scat_source
C C 0.0033 0.0016 'International Tables Vol C Tables 4.2.6.8 and 6.1.1.4'
H H 0.0000 0.0000 'International Tables Vol C Tables 4.2.6.8 and 6.1.1.4'
N N 0.0061 0.0033 'International Tables Vol C Tables 4.2.6.8 and 6.1.1.4'
O O 0.0106 0.0060 'International Tables Vol C Tables 4.2.6.8 and 6.1.1.4'
S S 0.1246 0.1234 'International Tables Vol C Tables 4.2.6.8 and 6.1.1.4'
Sm Sm -0.1638 3.4418 'International Tables Vol C Tables 4.2.6.8 and 6.1.1.4'

loop_
_geom_angle_atom_site_label_1
_geom_angle_atom_site_label_2
_geom_angle_atom_site_label_3
_geom_angle_site_symmetry_1
_geom_angle_site_symmetry_3
_geom_angle
_geom_angle_publ_flag
O4 Sm1 O6 . . 121.41(7) ?
O4 Sm1 O1 . . 141.71(7) ?
O6 Sm1 O1 . . 73.57(7) ?
O4 Sm1 N3 . . 86.89(9) ?
O6 Sm1 N3 . . 144.66(9) ?
O1 Sm1 N3 . . 97.83(9) ?
O4 Sm1 N2 . . 86.41(9) ?
O6 Sm1 N2 . . 81.60(9) ?
O1 Sm1 N2 . . 131.86(9) ?
N3 Sm1 N2 . . 79.45(10) ?
O4 Sm1 N1 . . 72.37(9) ?
O6 Sm1 N1 . . 128.36(9) ?
O1 Sm1 N1 . . 71.69(8) ?
N3 Sm1 N1 . . 77.45(10) ?
N2 Sm1 N1 . . 149.24(10) ?
O4 Sm1 O5 . . 81.47(7) ?
O6 Sm1 O5 . . 63.07(7) ?
O1 Sm1 O5 . . 75.23(7) ?
N3 Sm1 O5 . . 149.21(9) ?
N2 Sm1 O5 . . 127.70(8) ?
N1 Sm1 O5 . . 71.88(9) ?
O4 Sm1 O2 . . 154.22(8) ?
O6 Sm1 O2 . . 72.46(7) ?
O1 Sm1 O2 . . 59.84(7) ?
N3 Sm1 O2 . . 73.69(9) ?
N2 Sm1 O2 . . 73.68(9) ?
N1 Sm1 O2 . . 118.03(8) ?
O5 Sm1 O2 . . 123.66(7) ?
N1 C1 S1 . . 178.2(4) ?
N2 C2 S2 . . 179.1(3) ?
N3 C3 S3 . . 172.8(4) ?
N3 C3 S3' . . 141.8(5) ?
S3 C3 S3' . . 45.4(3) ?
O2 C4 H4A . . 109.5 ?
O2 C4 H4B . . 109.5 ?
H4A C4 H4B . . 109.5 ?
O2 C4 H4C . . 109.5 ?
H4A C4 H4C . . 109.5 ?
H4B C4 H4C . . 109.5 ?
O2 C5 C6 . . 126.4(4) ?
O2 C5 C10 . . 112.6(3) ?
C6 C5 C10 . . 120.9(4) ?
C5 C6 C7 . . 119.3(4) ?
C5 C6 H6 . . 120.3 ?
C7 C6 H6 . . 120.3 ?
C8 C7 C6 . . 121.0(4) ?
C8 C7 H7 . . 119.5 ?
C6 C7 H7 . . 119.5 ?
C7 C8 C9 . . 120.9(4) ?
C7 C8 H8 . . 119.6 ?
C9 C8 H8 . . 119.6 ?
C10 C9 C11 . . 119.0(4) ?
C10 C9 C8 . . 119.6(4) ?
C11 C9 C8 . . 121.4(4) ?
O1 C10 C9 . . 122.8(4) ?
O1 C10 C5 . . 118.9(3) ?
C9 C10 C5 . . 118.3(4) ?
N4 C11 C9 . . 123.5(4) ?
N4 C11 H11 . . 118.2 ?
C9 C11 H11 . . 118.2 ?
C14 C12 C13 . . 120.3(5) ?
C14 C12 N4 . . 117.0(4) ?
C13 C12 N4 . . 122.6(5) ?
C12 C13 C17 . . 117.6(5) ?
C12 C13 H13 . . 121.2 ?
C17 C13 H13 . . 121.2 ?
C12 C14 C15 . . 120.3(5) ?
C12 C14 H14 . . 119.9 ?
C15 C14 H14 . . 119.9 ?
O3 C18 H18A . . 109.5 ?
O3 C18 H18B . . 109.5 ?
H18A C18 H18B . . 109.5 ?
O3 C18 H18C . . 109.5 ?
H18A C18 H18C . . 109.5 ?
H18B C18 H18C . . 109.5 ?
C20 C19 O3 . . 126.1(3) ?
C20 C19 C24 . . 121.7(3) ?
O3 C19 C24 . . 112.2(3) ?
C19 C20 C21 . . 120.1(3) ?
C19 C20 H20 . . 120.0 ?
C21 C20 H20 . . 120.0 ?
C22 C21 C20 . . 120.4(3) ?
C22 C21 H21 . . 119.8 ?
C20 C21 H21 . . 119.8 ?
C21 C22 C23 . . 120.2(3) ?
C21 C22 H22 . . 119.9 ?
C23 C22 H22 . . 119.9 ?
C24 C23 C25 . . 121.3(3) ?
C24 C23 C22 . . 119.9(3) ?
C25 C23 C22 . . 118.8(3) ?
O4 C24 C23 . . 121.7(3) ?
O4 C24 C19 . . 120.7(3) ?
C23 C24 C19 . . 117.7(3) ?
N6 C25 C23 . . 123.6(3) ?
N6 C25 H25 . . 118.2 ?
C23 C25 H25 . . 118.2 ?
O5 C26 H26A . . 109.5 ?
O5 C26 H26B . . 109.5 ?
H26A C26 H26B . . 109.5 ?
O5 C26 H26C . . 109.5 ?
H26A C26 H26C . . 109.5 ?
H26B C26 H26C . . 109.5 ?
C29 C27 O5 . . 125.1(3) ?
C29 C27 C32 . . 121.2(4) ?
O5 C27 C32 . . 113.7(3) ?
C33 C28 C32 . . 119.9(3) ?
C33 C28 C31 . . 120.4(4) ?
C32 C28 C31 . . 119.6(3) ?
C27 C29 C30 . . 120.3(4) ?
C27 C29 H29 . . 119.9 ?
C30 C29 H29 . . 119.9 ?
C31 C30 C29 . . 121.0(4) ?
C31 C30 H30 . . 119.5 ?
C29 C30 H30 . . 119.5 ?
C30 C31 C28 . . 120.3(4) ?
C30 C31 H31 . . 119.8 ?
C28 C31 H31 . . 119.8 ?
O6 C32 C28 . . 122.5(3) ?
O6 C32 C27 . . 120.0(3) ?
C28 C32 C27 . . 117.5(3) ?
N5 C33 C28 . . 123.2(3) ?
N5 C33 H33 . . 118.4 ?
C28 C33 H33 . . 118.4 ?
C36 C34 C35 . . 120.4(4) ?
C36 C34 N5 . . 116.8(4) ?
C35 C34 N5 . . 122.7(4) ?
C42 C35 C34 . . 118.8(4) ?
C42 C35 H35 . . 120.6 ?
C34 C35 H35 . . 120.6 ?
C34 C36 C37 . . 120.3(4) ?
C34 C36 H36 . . 119.9 ?
C37 C36 H36 . . 119.9 ?
C41 C37 C36 . . 119.1(5) ?
C41 C37 H37 . . 120.4 ?
C36 C37 H37 . . 120.4 ?
C40 C38 C39 . . 120.7(3) ?
C40 C38 N6 . . 117.0(3) ?
C39 C38 N6 . . 122.2(3) ?
C45 C39 C38 . . 118.5(3) ?
C45 C39 H39 . . 120.7 ?
C38 C39 H39 . . 120.7 ?
C38 C40 C43 . . 119.9(3) ?
C38 C40 H40 . . 120.1 ?
C43 C40 H40 . . 120.1 ?
C42 C41 C37 . . 120.0(5) ?
C42 C41 H41 . . 120.0 ?
C37 C41 H41 . . 120.0 ?
C41 C42 C35 . . 121.4(5) ?
C41 C42 H42 . . 119.3 ?
C35 C42 H42 . . 119.3 ?
C44 C43 C40 . . 120.0(4) ?
C44 C43 H43 . . 120.0 ?
C40 C43 H43 . . 120.0 ?
C43 C44 C45 . . 120.0(4) ?
C43 C44 H44 . . 120.0 ?
C45 C44 H44 . . 120.0 ?
C44 C45 C39 . . 120.9(4) ?
C44 C45 H45 . . 119.5 ?
C39 C45 H45 . . 119.5 ?
C1 N1 Sm1 . . 167.7(3) ?
C2 N2 Sm1 . . 161.9(3) ?
C3 N3 Sm1 . . 173.1(3) ?
C11 N4 C12 . . 131.8(4) ?
C11 N4 H4N . . 114.1 ?
C12 N4 H4N . . 114.1 ?
C33 N5 C34 . . 128.1(3) ?
C33 N5 H5N . . 116.0 ?
C34 N5 H5N . . 116.0 ?
C25 N6 C38 . . 128.7(3) ?
C25 N6 H6N . . 115.6 ?
C38 N6 H6N . . 115.6 ?
C10 O1 Sm1 . . 122.7(2) ?
C5 O2 C4 . . 117.9(3) ?
C5 O2 Sm1 . . 112.4(2) ?
C4 O2 Sm1 . . 129.6(2) ?
C19 O3 C18 . . 117.6(3) ?
C24 O4 Sm1 . . 137.6(2) ?
C27 O5 C26 . . 117.1(3) ?
C27 O5 Sm1 . . 115.19(18) ?
C26 O5 Sm1 . . 127.3(2) ?
C32 O6 Sm1 . . 124.4(2) ?
C16 C17 C13 . . 121.2(6) ?
C16 C17 H17 . . 119.4 ?
C13 C17 H17 . . 119.4 ?
C17 C16 C15 . . 120.3(6) ?
C17 C16 H16 . . 119.9 ?
C15 C16 H16 . . 119.9 ?
C16 C15 C14 . . 120.2(6) ?
C16 C15 H15 . . 119.9 ?
C14 C15 H15 . . 119.9 ?

loop_
_geom_bond_atom_site_label_1
_geom_bond_atom_site_label_2
_geom_bond_site_symmetry_2
_geom_bond_distance
_geom_bond_publ_flag
Sm1 O4 . 2.305(2) y
Sm1 O6 . 2.358(2) y
Sm1 O1 . 2.391(2) y
Sm1 N3 . 2.447(3) y
Sm1 N2 . 2.487(3) y
Sm1 N1 . 2.499(3) y
Sm1 O5 . 2.653(2) y
Sm1 O2 . 2.745(2) y
C1 N1 . 1.155(4) ?
C1 S1 . 1.625(4) ?
C2 N2 . 1.159(4) ?
C2 S2 . 1.634(4) ?
C3 N3 . 1.139(4) ?
C3 S3 . 1.647(4) ?
C3 S3' . 1.746(8) ?
C4 O2 . 1.449(4) ?
C4 H4A . 0.9600 ?
C4 H4B . 0.9600 ?
C4 H4C . 0.9600 ?
C5 O2 . 1.374(4) ?
C5 C6 . 1.380(4) ?
C5 C10 . 1.416(4) ?
C6 C7 . 1.405(5) ?
C6 H6 . 0.9300 ?
C7 C8 . 1.345(5) ?
C7 H7 . 0.9300 ?
C8 C9 . 1.411(5) ?
C8 H8 . 0.9300 ?
C9 C10 . 1.405(4) ?
C9 C11 . 1.407(5) ?
C10 O1 . 1.310(4) ?
C11 N4 . 1.295(4) ?
C11 H11 . 0.9300 ?
C12 C14 . 1.361(5) ?
C12 C13 . 1.372(5) ?
C12 N4 . 1.436(5) ?
C13 C17 . 1.408(6) ?
C13 H13 . 0.9300 ?
C14 C15 . 1.371(6) ?
C14 H14 . 0.9300 ?
C18 O3 . 1.432(4) ?
C18 H18A . 0.9600 ?
C18 H18B . 0.9600 ?
C18 H18C . 0.9600 ?
C19 C20 . 1.360(4) ?
C19 O3 . 1.377(3) ?
C19 C24 . 1.407(4) ?
C20 C21 . 1.402(4) ?
C20 H20 . 0.9300 ?
C21 C22 . 1.354(4) ?
C21 H21 . 0.9300 ?
C22 C23 . 1.421(4) ?
C22 H22 . 0.9300 ?
C23 C24 . 1.405(4) ?
C23 C25 . 1.416(4) ?
C24 O4 . 1.306(3) ?
C25 N6 . 1.310(3) ?
C25 H25 . 0.9300 ?
C26 O5 . 1.439(3) ?
C26 H26A . 0.9600 ?
C26 H26B . 0.9600 ?
C26 H26C . 0.9600 ?
C27 C29 . 1.368(4) ?
C27 O5 . 1.378(4) ?
C27 C32 . 1.417(4) ?
C28 C33 . 1.411(4) ?
C28 C32 . 1.414(4) ?
C28 C31 . 1.415(4) ?
C29 C30 . 1.381(5) ?
C29 H29 . 0.9300 ?
C30 C31 . 1.355(5) ?
C30 H30 . 0.9300 ?
C31 H31 . 0.9300 ?
C32 O6 . 1.315(3) ?
C33 N5 . 1.295(4) ?
C33 H33 . 0.9300 ?
C34 C36 . 1.367(5) ?
C34 C35 . 1.379(5) ?
C34 N5 . 1.416(4) ?
C35 C42 . 1.374(5) ?
C35 H35 . 0.9300 ?
C36 C37 . 1.382(5) ?
C36 H36 . 0.9300 ?
C37 C41 . 1.382(6) ?
C37 H37 . 0.9300 ?
C38 C40 . 1.371(4) ?
C38 C39 . 1.380(4) ?
C38 N6 . 1.422(4) ?
C39 C45 . 1.379(4) ?
C39 H39 . 0.9300 ?
C40 C43 . 1.373(4) ?
C40 H40 . 0.9300 ?
C41 C42 . 1.355(6) ?
C41 H41 . 0.9300 ?
C42 H42 . 0.9300 ?
C43 C44 . 1.369(5) ?
C43 H43 . 0.9300 ?
C44 C45 . 1.369(4) ?
C44 H44 . 0.9300 ?
C45 H45 . 0.9300 ?
N4 H4N . 0.8600 ?
N5 H5N . 0.8600 ?
N6 H6N . 0.8600 ?
C17 C16 . 1.333(6) ?
C17 H17 . 0.9300 ?
C16 C15 . 1.351(7) ?
C16 H16 . 0.9300 ?
C15 H15 . 0.9300 ?

loop_
_geom_hbond_atom_site_label_D
_geom_hbond_atom_site_label_H
_geom_hbond_atom_site_label_A
_geom_hbond_site_symmetry_A
_geom_hbond_distance_DH
_geom_hbond_distance_HA
_geom_hbond_distance_DA
_geom_hbond_angle_DHA
N4 H4N O1 . 0.86 1.83 2.543(4) 139
N5 H5N O6 . 0.86 1.87 2.573(3) 131
N6 H6N O4 . 0.86 1.92 2.610(3) 137

loop_
_geom_torsion_atom_site_label_1
_geom_torsion_atom_site_label_2
_geom_torsion_atom_site_label_3
_geom_torsion_atom_site_label_4
_geom_torsion_site_symmetry_1
_geom_torsion_site_symmetry_2
_geom_torsion_site_symmetry_3
_geom_torsion_site_symmetry_4
_geom_torsion
_geom_torsion_publ_flag
O2 C5 C6 C7 . . . . -175.1(3) ?
C10 C5 C6 C7 . . . . 1.9(5) ?
C5 C6 C7 C8 . . . . -0.4(5) ?
C6 C7 C8 C9 . . . . -0.9(5) ?
C7 C8 C9 C10 . . . . 0.8(5) ?
C7 C8 C9 C11 . . . . 178.2(3) ?
C11 C9 C10 O1 . . . . 1.5(5) ?
C8 C9 C10 O1 . . . . 179.0(3) ?
C11 C9 C10 C5 . . . . -176.9(3) ?
C8 C9 C10 C5 . . . . 0.6(5) ?
O2 C5 C10 O1 . . . . -3.0(4) ?
C6 C5 C10 O1 . . . . 179.6(3) ?
O2 C5 C10 C9 . . . . 175.4(3) ?
C6 C5 C10 C9 . . . . -1.9(5) ?
C10 C9 C11 N4 . . . . -2.7(5) ?
C8 C9 C11 N4 . . . . 179.9(3) ?
C14 C12 C13 C17 . . . . 1.3(6) ?
N4 C12 C13 C17 . . . . -175.7(4) ?
C13 C12 C14 C15 . . . . -2.1(7) ?
N4 C12 C14 C15 . . . . 175.0(4) ?
O3 C19 C20 C21 . . . . -179.1(3) ?
C24 C19 C20 C21 . . . . 1.3(5) ?
C19 C20 C21 C22 . . . . -1.2(5) ?
C20 C21 C22 C23 . . . . -0.1(5) ?
C21 C22 C23 C24 . . . . 1.4(5) ?
C21 C22 C23 C25 . . . . -178.9(3) ?
C25 C23 C24 O4 . . . . -1.2(5) ?
C22 C23 C24 O4 . . . . 178.6(3) ?
C25 C23 C24 C19 . . . . 179.0(3) ?
C22 C23 C24 C19 . . . . -1.3(5) ?
C20 C19 C24 O4 . . . . -179.9(3) ?
O3 C19 C24 O4 . . . . 0.4(4) ?
C20 C19 C24 C23 . . . . 0.0(5) ?
O3 C19 C24 C23 . . . . -179.7(3) ?
C24 C23 C25 N6 . . . . -2.7(5) ?
C22 C23 C25 N6 . . . . 177.6(3) ?
O5 C27 C29 C30 . . . . -177.5(3) ?
C32 C27 C29 C30 . . . . 1.5(5) ?
C27 C29 C30 C31 . . . . 0.7(6) ?
C29 C30 C31 C28 . . . . -1.3(6) ?
C33 C28 C31 C30 . . . . -179.1(4) ?
C32 C28 C31 C30 . . . . -0.4(5) ?
C33 C28 C32 O6 . . . . 0.8(5) ?
C31 C28 C32 O6 . . . . -178.0(3) ?
C33 C28 C32 C27 . . . . -178.8(3) ?
C31 C28 C32 C27 . . . . 2.5(5) ?
C29 C27 C32 O6 . . . . 177.4(3) ?
O5 C27 C32 O6 . . . . -3.5(4) ?
C29 C27 C32 C28 . . . . -3.1(5) ?
O5 C27 C32 C28 . . . . 176.1(3) ?
C32 C28 C33 N5 . . . . -1.0(5) ?
C31 C28 C33 N5 . . . . 177.8(3) ?
C36 C34 C35 C42 . . . . -1.4(6) ?
N5 C34 C35 C42 . . . . -178.0(3) ?
C35 C34 C36 C37 . . . . -0.4(6) ?
N5 C34 C36 C37 . . . . 176.4(3) ?
C34 C36 C37 C41 . . . . 2.1(6) ?
C40 C38 C39 C45 . . . . 0.1(5) ?
N6 C38 C39 C45 . . . . 178.6(3) ?
C39 C38 C40 C43 . . . . 0.2(5) ?
N6 C38 C40 C43 . . . . -178.4(3) ?
C36 C37 C41 C42 . . . . -1.9(7) ?
C37 C41 C42 C35 . . . . 0.1(8) ?
C34 C35 C42 C41 . . . . 1.5(7) ?
C38 C40 C43 C44 . . . . -0.2(5) ?
C40 C43 C44 C45 . . . . -0.1(6) ?
C43 C44 C45 C39 . . . . 0.5(6) ?
C38 C39 C45 C44 . . . . -0.5(5) ?
O4 Sm1 N1 C1 . . . . 41.7(14) ?
O6 Sm1 N1 C1 . . . . -74.8(14) ?
O1 Sm1 N1 C1 . . . . -124.8(14) ?
N3 Sm1 N1 C1 . . . . 132.4(14) ?
N2 Sm1 N1 C1 . . . . 90.2(14) ?
O5 Sm1 N1 C1 . . . . -44.9(14) ?
O2 Sm1 N1 C1 . . . . -164.0(14) ?
O4 Sm1 N2 C2 . . . . 30.6(9) ?
O6 Sm1 N2 C2 . . . . 153.1(9) ?
O1 Sm1 N2 C2 . . . . -148.0(9) ?
N3 Sm1 N2 C2 . . . . -56.9(9) ?
N1 Sm1 N2 C2 . . . . -15.1(10) ?
O5 Sm1 N2 C2 . . . . 106.9(9) ?
O2 Sm1 N2 C2 . . . . -132.8(9) ?
C9 C11 N4 C12 . . . . 172.7(3) ?
C14 C12 N4 C11 . . . . 172.7(4) ?
C13 C12 N4 C11 . . . . -10.2(6) ?
C28 C33 N5 C34 . . . . 175.8(3) ?
C36 C34 N5 C33 . . . . 161.9(4) ?
C35 C34 N5 C33 . . . . -21.3(5) ?
C23 C25 N6 C38 . . . . -178.8(3) ?
C40 C38 N6 C25 . . . . -175.9(3) ?
C39 C38 N6 C25 . . . . 5.5(5) ?
C9 C10 O1 Sm1 . . . . -143.4(2) ?
C5 C10 O1 Sm1 . . . . 35.0(4) ?
O4 Sm1 O1 C10 . . . . 166.8(2) ?
O6 Sm1 O1 C10 . . . . 46.5(2) ?
N3 Sm1 O1 C10 . . . . -98.3(2) ?
N2 Sm1 O1 C10 . . . . -15.5(3) ?
N1 Sm1 O1 C10 . . . . -172.3(2) ?
O5 Sm1 O1 C10 . . . . 112.3(2) ?
O2 Sm1 O1 C10 . . . . -32.4(2) ?
C6 C5 O2 C4 . . . . -21.7(5) ?
C10 C5 O2 C4 . . . . 161.1(3) ?
C6 C5 O2 Sm1 . . . . 154.3(3) ?
C10 C5 O2 Sm1 . . . . -22.9(3) ?
O4 Sm1 O2 C5 . . . . 179.93(19) ?
O6 Sm1 O2 C5 . . . . -53.0(2) ?
O1 Sm1 O2 C5 . . . . 27.8(2) ?
N3 Sm1 O2 C5 . . . . 137.3(2) ?
N2 Sm1 O2 C5 . . . . -139.2(2) ?
N1 Sm1 O2 C5 . . . . 71.7(2) ?
O5 Sm1 O2 C5 . . . . -14.4(2) ?
O4 Sm1 O2 C4 . . . . -4.7(4) ?
O6 Sm1 O2 C4 . . . . 122.3(3) ?
O1 Sm1 O2 C4 . . . . -156.8(3) ?
N3 Sm1 O2 C4 . . . . -47.3(3) ?
N2 Sm1 O2 C4 . . . . 36.2(3) ?
N1 Sm1 O2 C4 . . . . -113.0(3) ?
O5 Sm1 O2 C4 . . . . 161.0(3) ?
C20 C19 O3 C18 . . . . -1.3(5) ?
C24 C19 O3 C18 . . . . 178.4(3) ?
C23 C24 O4 Sm1 . . . . 163.2(2) ?
C19 C24 O4 Sm1 . . . . -16.9(5) ?
O6 Sm1 O4 C24 . . . . 3.3(3) ?
O1 Sm1 O4 C24 . . . . -100.5(3) ?
N3 Sm1 O4 C24 . . . . 160.8(3) ?
N2 Sm1 O4 C24 . . . . 81.2(3) ?
N1 Sm1 O4 C24 . . . . -121.4(3) ?
O5 Sm1 O4 C24 . . . . -47.8(3) ?
O2 Sm1 O4 C24 . . . . 120.2(3) ?
C29 C27 O5 C26 . . . . -18.8(5) ?
C32 C27 O5 C26 . . . . 162.1(3) ?
C29 C27 O5 Sm1 . . . . 168.3(3) ?
C32 C27 O5 Sm1 . . . . -10.7(3) ?
O4 Sm1 O5 C27 . . . . 145.8(2) ?
O6 Sm1 O5 C27 . . . . 13.97(19) ?
O1 Sm1 O5 C27 . . . . -64.8(2) ?
N3 Sm1 O5 C27 . . . . -145.2(2) ?
N2 Sm1 O5 C27 . . . . 67.1(2) ?
N1 Sm1 O5 C27 . . . . -140.0(2) ?
O2 Sm1 O5 C27 . . . . -27.9(2) ?
O4 Sm1 O5 C26 . . . . -26.2(2) ?
O6 Sm1 O5 C26 . . . . -158.1(3) ?
O1 Sm1 O5 C26 . . . . 123.1(2) ?
N3 Sm1 O5 C26 . . . . 42.8(3) ?
N2 Sm1 O5 C26 . . . . -104.9(3) ?
N1 Sm1 O5 C26 . . . . 47.9(2) ?
O2 Sm1 O5 C26 . . . . 160.0(2) ?
C28 C32 O6 Sm1 . . . . -160.2(2) ?
C27 C32 O6 Sm1 . . . . 19.3(4) ?
O4 Sm1 O6 C32 . . . . -76.9(2) ?
O1 Sm1 O6 C32 . . . . 64.2(2) ?
N3 Sm1 O6 C32 . . . . 144.4(2) ?
N2 Sm1 O6 C32 . . . . -157.5(2) ?
N1 Sm1 O6 C32 . . . . 14.9(2) ?
O5 Sm1 O6 C32 . . . . -17.2(2) ?
O2 Sm1 O6 C32 . . . . 127.1(2) ?
C12 C13 C17 C16 . . . . 1.2(7) ?
C13 C17 C16 C15 . . . . -2.9(9) ?
C17 C16 C15 C14 . . . . 2.0(9) ?
C12 C14 C15 C16 . . . . 0.5(8) ?
